data_7233126
loop_
_publ_author_name
'Dongfang Qiu'
'Xiaoyu Bao'
'Qian Zhao'
'Yu-Quan Feng'
'Hongwei Wang'
'Kecheng Liu'

_publ_section_title
;
 Electrochromic and proton-induced phosphorescence properties of Pt(II)
 chlorides with arylamine functionalized cyclometalating ligands
;
_journal_name_full 'Journal of Materials Chemistry C'
_journal_page_first 695
_journal_page_last 704
_journal_paper_doi 10.1039/C2TC00196A
_journal_volume 1
_journal_year 2013
_chemical_formula_sum 'C36 H36 Cl N3 Pt'
_chemical_formula_weight 741.22
_space_group_IT_number 14
_space_group_name_Hall '-P 2ybc'
_space_group_name_H-M_alt 'P 1 21/c 1'
_symmetry_cell_setting monoclinic
_symmetry_space_group_name_H-M 'P 1 21/c 1'
_atom_sites_solution_hydrogens geom
_atom_sites_solution_primary direct
_atom_sites_solution_secondary difmap
_cell_angle_alpha 90.00
_cell_angle_beta 98.597(7)
_cell_angle_gamma 90.00
_cell_formula_units_Z 4
_cell_length_a 17.668(7)
_cell_length_b 18.234(8)
_cell_length_c 9.624(4)
_cell_measurement_reflns_used 3809
_cell_measurement_temperature 296(2)
_cell_measurement_theta_max 22.38
_cell_measurement_theta_min 2.23
_cell_volume 3066(2)
_computing_cell_refinement 'Bruker SAINT'
_computing_data_collection 'Bruker APEX2'
_computing_data_reduction 'Bruker SAINT'
_computing_molecular_graphics 'Bruker SHELXTL'
_computing_publication_material 'Bruker SHELXTL'
_computing_structure_refinement 'SHELXL-97 (Sheldrick, 2008)'
_computing_structure_solution 'SHELXS-97 (Sheldrick, 2008)'
_diffrn_ambient_temperature 296(2)
_diffrn_measured_fraction_theta_full 0.986
_diffrn_measured_fraction_theta_max 0.986
_diffrn_measurement_device_type 'Bruker APEX-II CCD'
_diffrn_measurement_method '\f and \w scans'
_diffrn_radiation_monochromator graphite
_diffrn_radiation_source 'fine-focus sealed tube'
_diffrn_radiation_type MoK\a
_diffrn_radiation_wavelength 0.71073
_diffrn_reflns_av_R_equivalents 0.0797
_diffrn_reflns_av_sigmaI/netI 0.1091
_diffrn_reflns_limit_h_max 15
_diffrn_reflns_limit_h_min -21
_diffrn_reflns_limit_k_max 19
_diffrn_reflns_limit_k_min -22
_diffrn_reflns_limit_l_max 11
_diffrn_reflns_limit_l_min -11
_diffrn_reflns_number 16441
_diffrn_reflns_theta_full 26.00
_diffrn_reflns_theta_max 26.00
_diffrn_reflns_theta_min 2.23
_exptl_absorpt_coefficient_mu 4.694
_exptl_absorpt_correction_T_max 0.7052
_exptl_absorpt_correction_T_min 0.5205
_exptl_absorpt_correction_type multi-scan
_exptl_absorpt_process_details SADABS
_exptl_crystal_colour red
_exptl_crystal_density_diffrn 1.606
_exptl_crystal_density_method 'not measured'
_exptl_crystal_description block
_exptl_crystal_F_000 1472
_exptl_crystal_size_max 0.16
_exptl_crystal_size_mid 0.10
_exptl_crystal_size_min 0.08
_refine_diff_density_max 1.722
_refine_diff_density_min -1.680
_refine_diff_density_rms 0.170
_refine_ls_extinction_method none
_refine_ls_goodness_of_fit_ref 1.089
_refine_ls_hydrogen_treatment constr
_refine_ls_matrix_type full
_refine_ls_number_parameters 371
_refine_ls_number_reflns 5941
_refine_ls_number_restraints 3
_refine_ls_restrained_S_all 1.093
_refine_ls_R_factor_all 0.1254
_refine_ls_R_factor_gt 0.0571
_refine_ls_shift/su_max 0.001
_refine_ls_shift/su_mean 0.000
_refine_ls_structure_factor_coef Fsqd
_refine_ls_weighting_details 'calc w=1/[\s^2^(Fo^2^)+(0.0560P)^2^+0.0000P] where P=(Fo^2^+2Fc^2^)/3'
_refine_ls_weighting_scheme calc
_refine_ls_wR_factor_gt 0.1164
_refine_ls_wR_factor_ref 0.1466
_reflns_number_gt 3304
_reflns_number_total 5941
_reflns_threshold_expression >2sigma(I)
_cod_data_source_file J-Chem-Mater-C-2013-1-695.cif
_cod_data_source_block a
_cod_depositor_comments
;
The following automatic conversions were performed:

data item '_exptl_absorpt_correction_type' value 'Multi-scan' was
changed to 'multi-scan' in accordance with the built-in table derived
from the CIF Core dictionary named 'cif_core.dic' version 2.4.5 last
updated on 2014-11-21.

data item '_refine_ls_hydrogen_treatment' value 'CONSTR' was changed
to 'constr' in accordance with the built-in table derived from the
CIF Core dictionary named 'cif_core.dic' version 2.4.5 last updated
on 2014-11-21.

data item '_symmetry_cell_setting' value 'Monoclinic' was changed to
'monoclinic' in accordance with the built-in table derived from the
CIF Core dictionary named 'cif_core.dic' version 2.4.5 last updated
on 2014-11-21.

Automatic conversion script
Id: cif_fix_values 6909 2019-04-08 15:41:33Z antanas 
;
_cod_original_sg_symbol_H-M 'P2(1)/c '
_cod_database_code 7233126

loop_
_symmetry_equiv_pos_as_xyz
'x, y, z'
'-x, y+1/2, -z+1/2'
'-x, -y, -z'
'x, -y-1/2, z-1/2'

loop_
_atom_site_label
_atom_site_type_symbol
_atom_site_fract_x
_atom_site_fract_y
_atom_site_fract_z
_atom_site_U_iso_or_equiv
_atom_site_adp_type
_atom_site_occupancy
_atom_site_symmetry_multiplicity
_atom_site_calc_flag
_atom_site_refinement_flags
_atom_site_disorder_assembly
_atom_site_disorder_group
Pt1 Pt 0.62672(3) 0.07282(2) -0.21589(4) 0.04909(17) Uani 1 1 d U . .
C1 C 0.7664(7) 0.1752(7) -0.1469(12) 0.065(3) Uani 1 1 d . . .
H1 H 0.7929 0.1468 -0.2039 0.078 Uiso 1 1 calc R . .
C2 C 0.8021(7) 0.2373(7) -0.0787(13) 0.077(4) Uani 1 1 d . . .
H2 H 0.8527 0.2475 -0.0876 0.092 Uiso 1 1 calc R . .
C3 C 0.7640(8) 0.2829(7) 0.0004(12) 0.071(3) Uani 1 1 d . . .
H3 H 0.7872 0.3250 0.0414 0.085 Uiso 1 1 calc R . .
C4 C 0.6897(7) 0.2645(6) 0.0177(12) 0.063(3) Uani 1 1 d . . .
H4 H 0.6635 0.2941 0.0732 0.076 Uiso 1 1 calc R . .
C5 C 0.6534(7) 0.2029(5) -0.0457(10) 0.052(3) Uani 1 1 d . . .
C6 C 0.5778(6) 0.1786(5) -0.0307(9) 0.045(2) Uani 1 1 d . . .
C7 C 0.5234(7) 0.2106(5) 0.0477(10) 0.053(3) Uani 1 1 d . . .
H7 H 0.5366 0.2534 0.0982 0.063 Uiso 1 1 calc R . .
C8 C 0.4545(6) 0.1812(5) 0.0509(10) 0.048(3) Uani 1 1 d . . .
C9 C 0.4340(6) 0.1160(5) -0.0269(10) 0.049(3) Uani 1 1 d . . .
H9 H 0.3864 0.0943 -0.0258 0.059 Uiso 1 1 calc R . .
C10 C 0.4856(6) 0.0857(5) -0.1037(9) 0.042(2) Uani 1 1 d . . .
C11 C 0.4741(7) 0.0205(5) -0.1981(9) 0.046(3) Uani 1 1 d . . .
C12 C 0.4075(7) -0.0201(6) -0.2123(12) 0.060(3) Uani 1 1 d . . .
H12 H 0.3685 -0.0089 -0.1606 0.072 Uiso 1 1 calc R . .
C13 C 0.4006(8) -0.0787(6) -0.3078(14) 0.072(3) Uani 1 1 d . . .
H13 H 0.3556 -0.1060 -0.3217 0.086 Uiso 1 1 calc R . .
C14 C 0.4568(8) -0.0960(6) -0.3782(12) 0.065(3) Uani 1 1 d . . .
H14 H 0.4509 -0.1345 -0.4424 0.078 Uiso 1 1 calc R . .
C15 C 0.5281(7) -0.0546(6) -0.3548(11) 0.062(3) Uani 1 1 d . . .
H15 H 0.5687 -0.0677 -0.4012 0.075 Uiso 1 1 calc R . .
C16 C 0.5349(6) 0.0021(4) -0.2670(8) 0.038(2) Uani 1 1 d . . .
C17 C 0.3956(6) 0.2168(5) 0.1231(9) 0.041(2) Uani 1 1 d . . .
C18 C 0.3905(6) 0.2932(5) 0.1269(10) 0.055(3) Uani 1 1 d . . .
H18 H 0.4275 0.3212 0.0919 0.066 Uiso 1 1 calc R . .
C19 C 0.3316(6) 0.3289(5) 0.1818(10) 0.049(3) Uani 1 1 d . . .
H19 H 0.3273 0.3797 0.1757 0.059 Uiso 1 1 calc R . .
C20 C 0.2793(6) 0.2891(5) 0.2454(10) 0.048(3) Uani 1 1 d . . .
C21 C 0.2847(6) 0.2124(5) 0.2488(10) 0.056(3) Uani 1 1 d . . .
H21 H 0.2501 0.1846 0.2904 0.068 Uiso 1 1 calc R . .
C22 C 0.3441(6) 0.1776(5) 0.1876(11) 0.048(3) Uani 1 1 d . . .
H22 H 0.3482 0.1267 0.1914 0.058 Uiso 1 1 calc R . .
C23 C 0.2137(6) 0.4017(6) 0.3029(11) 0.054(3) Uani 1 1 d . . .
C24 C 0.2011(7) 0.4390(7) 0.1765(13) 0.072(3) Uani 1 1 d . . .
H24 H 0.1982 0.4132 0.0925 0.086 Uiso 1 1 calc R . .
C25 C 0.1926(8) 0.5161(8) 0.1741(18) 0.095(5) Uani 1 1 d . . .
H25 H 0.1848 0.5411 0.0889 0.114 Uiso 1 1 calc R . .
C26 C 0.1960(9) 0.5550(7) 0.303(2) 0.092(5) Uani 1 1 d . . .
H26 H 0.1916 0.6058 0.3042 0.111 Uiso 1 1 calc R . .
C27 C 0.2059(7) 0.5158(7) 0.4220(17) 0.085(4) Uani 1 1 d . . .
H27 H 0.2064 0.5403 0.5068 0.102 Uiso 1 1 calc R . .
C28 C 0.2152(6) 0.4418(6) 0.4245(12) 0.060(3) Uani 1 1 d . . .
H28 H 0.2228 0.4176 0.5106 0.073 Uiso 1 1 calc R . .
C29 C 0.1711(7) 0.2818(6) 0.3803(11) 0.065(3) Uani 1 1 d . . .
H29A H 0.1506 0.3132 0.4471 0.078 Uiso 1 1 calc R . .
H29B H 0.1993 0.2425 0.4326 0.078 Uiso 1 1 calc R . .
C30 C 0.1042(8) 0.2486(7) 0.2789(13) 0.082(4) Uani 1 1 d . . .
H30A H 0.0766 0.2876 0.2247 0.099 Uiso 1 1 calc R . .
H30B H 0.1243 0.2158 0.2139 0.099 Uiso 1 1 calc R . .
C31 C 0.0490(9) 0.2062(9) 0.3580(16) 0.104(5) Uani 1 1 d . . .
H31A H 0.0776 0.1693 0.4169 0.125 Uiso 1 1 calc R . .
H31B H 0.0269 0.2397 0.4190 0.125 Uiso 1 1 calc R . .
C32 C -0.0141(12) 0.1695(10) 0.262(2) 0.145(8) Uani 1 1 d . . .
H32A H -0.0511 0.1507 0.3178 0.174 Uiso 1 1 calc R . .
H32B H -0.0398 0.2063 0.1988 0.174 Uiso 1 1 calc R . .
C33 C 0.0093(12) 0.1095(12) 0.177(2) 0.140(7) Uani 1 1 d . . .
H33A H -0.0339 0.0946 0.1086 0.168 Uiso 1 1 calc R . .
H33B H 0.0495 0.1264 0.1267 0.168 Uiso 1 1 calc R . .
C34 C 0.0366(14) 0.0471(16) 0.263(3) 0.222(16) Uani 1 1 d D . .
H34A H 0.0903 0.0566 0.2956 0.266 Uiso 1 1 calc R . .
H34B H 0.0111 0.0498 0.3454 0.266 Uiso 1 1 calc R . .
C35 C 0.0324(17) -0.0269(16) 0.222(3) 0.215(12) Uani 1 1 d D . .
H35A H 0.0605 -0.0299 0.1426 0.258 Uiso 1 1 calc R . .
H35B H -0.0208 -0.0353 0.1837 0.258 Uiso 1 1 calc R . .
C36 C 0.0556(13) -0.0902(14) 0.307(3) 0.180(10) Uani 1 1 d D . .
H36A H 0.1082 -0.0849 0.3483 0.271 Uiso 1 1 calc R . .
H36B H 0.0500 -0.1333 0.2489 0.271 Uiso 1 1 calc R . .
H36C H 0.0241 -0.0945 0.3793 0.271 Uiso 1 1 calc R . .
Cl1 Cl 0.7117(2) 0.01587(17) -0.3407(3) 0.0804(10) Uani 1 1 d . . .
N1 N 0.6953(5) 0.1566(5) -0.1309(9) 0.064(2) Uani 1 1 d U . .
N2 N 0.5543(5) 0.1177(4) -0.1071(7) 0.044(2) Uani 1 1 d . . .
N3 N 0.2227(6) 0.3238(5) 0.3090(9) 0.065(3) Uani 1 1 d . . .

loop_
_atom_site_aniso_label
_atom_site_aniso_U_11
_atom_site_aniso_U_22
_atom_site_aniso_U_33
_atom_site_aniso_U_23
_atom_site_aniso_U_13
_atom_site_aniso_U_12
Pt1 0.0569(3) 0.0500(2) 0.0433(2) 0.0029(2) 0.01740(19) 0.0049(2)
C1 0.051(8) 0.087(9) 0.061(7) 0.010(6) 0.020(6) -0.015(6)
C2 0.043(8) 0.110(11) 0.075(9) 0.029(8) 0.001(7) -0.010(7)
C3 0.067(10) 0.081(8) 0.066(8) -0.021(6) 0.012(7) -0.023(7)
C4 0.067(9) 0.062(7) 0.059(7) 0.002(6) 0.005(6) -0.004(6)
C5 0.062(8) 0.054(6) 0.040(6) 0.013(5) 0.010(6) 0.010(5)
C6 0.052(7) 0.044(6) 0.040(5) 0.011(4) 0.012(5) 0.000(5)
C7 0.069(9) 0.049(6) 0.042(6) -0.008(5) 0.014(6) -0.004(6)
C8 0.050(8) 0.045(6) 0.049(6) 0.005(5) 0.013(5) 0.005(5)
C9 0.051(7) 0.055(6) 0.044(5) 0.004(5) 0.017(5) 0.009(5)
C10 0.039(7) 0.047(6) 0.038(5) 0.010(4) 0.001(5) 0.002(5)
C11 0.061(8) 0.039(5) 0.035(5) 0.006(4) -0.001(5) 0.016(5)
C12 0.060(9) 0.056(7) 0.065(7) 0.000(5) 0.013(6) 0.012(6)
C13 0.052(8) 0.067(8) 0.096(9) -0.018(7) 0.008(7) -0.003(6)
C14 0.068(10) 0.059(7) 0.067(8) -0.015(6) 0.007(7) 0.010(6)
C15 0.066(9) 0.068(8) 0.055(7) 0.003(5) 0.015(6) 0.017(6)
C16 0.069(8) 0.027(5) 0.017(4) 0.001(3) 0.001(4) 0.015(4)
C17 0.043(7) 0.051(6) 0.028(5) -0.006(4) 0.005(4) -0.002(5)
C18 0.057(8) 0.062(7) 0.049(6) -0.011(5) 0.024(6) 0.001(5)
C19 0.041(7) 0.053(6) 0.054(6) -0.009(5) 0.014(5) -0.005(5)
C20 0.052(7) 0.048(6) 0.047(6) -0.007(5) 0.019(5) 0.003(5)
C21 0.066(8) 0.052(6) 0.055(6) 0.002(5) 0.024(6) -0.009(5)
C22 0.037(6) 0.034(5) 0.078(7) 0.003(5) 0.024(6) 0.005(4)
C23 0.047(7) 0.064(7) 0.052(6) -0.005(5) 0.015(6) 0.004(5)
C24 0.052(8) 0.100(10) 0.066(8) 0.001(7) 0.013(6) 0.009(6)
C25 0.075(11) 0.084(10) 0.132(14) 0.040(9) 0.037(10) 0.011(8)
C26 0.075(11) 0.061(9) 0.148(15) -0.009(9) 0.044(11) 0.011(7)
C27 0.074(11) 0.073(9) 0.115(12) -0.025(8) 0.039(9) 0.004(7)
C28 0.048(8) 0.076(8) 0.058(7) -0.011(6) 0.011(6) 0.013(6)
C29 0.067(9) 0.078(8) 0.056(7) -0.007(6) 0.027(7) -0.002(7)
C30 0.064(10) 0.110(11) 0.078(9) -0.004(7) 0.030(8) -0.008(7)
C31 0.076(12) 0.140(14) 0.105(11) -0.021(10) 0.043(10) -0.003(10)
C32 0.16(2) 0.146(17) 0.137(16) -0.038(13) 0.053(16) -0.043(15)
C33 0.107(17) 0.147(17) 0.17(2) -0.045(16) 0.037(14) -0.015(13)
C34 0.13(2) 0.16(2) 0.34(4) -0.08(3) -0.08(2) 0.025(18)
C35 0.20(3) 0.21(3) 0.23(3) 0.00(3) 0.02(3) -0.01(3)
C36 0.13(2) 0.19(2) 0.22(3) -0.01(2) 0.030(19) 0.044(16)
Cl1 0.085(3) 0.085(2) 0.081(2) -0.0127(16) 0.0433(19) 0.0040(17)
N1 0.039(6) 0.092(6) 0.062(6) 0.030(5) 0.007(5) 0.016(4)
N2 0.061(6) 0.040(5) 0.030(4) 0.004(3) 0.011(4) 0.004(4)
N3 0.075(8) 0.058(6) 0.070(6) -0.005(5) 0.034(6) -0.005(5)

loop_
_atom_type_symbol
_atom_type_description
_atom_type_scat_dispersion_real
_atom_type_scat_dispersion_imag
_atom_type_scat_source
C C 0.0033 0.0016 'International Tables Vol C Tables 4.2.6.8 and 6.1.1.4'
H H 0.0000 0.0000 'International Tables Vol C Tables 4.2.6.8 and 6.1.1.4'
N N 0.0061 0.0033 'International Tables Vol C Tables 4.2.6.8 and 6.1.1.4'
Cl Cl 0.1484 0.1585 'International Tables Vol C Tables 4.2.6.8 and 6.1.1.4'
Pt Pt -1.7033 8.3905 'International Tables Vol C Tables 4.2.6.8 and 6.1.1.4'

loop_
_geom_angle_atom_site_label_1
_geom_angle_atom_site_label_2
_geom_angle_atom_site_label_3
_geom_angle
_geom_angle_site_symmetry_1
_geom_angle_site_symmetry_3
N2 Pt1 N1 82.5(4) . .
N2 Pt1 C16 80.5(3) . .
N1 Pt1 C16 163.0(3) . .
N2 Pt1 Cl1 178.0(2) . .
N1 Pt1 Cl1 98.8(3) . .
C16 Pt1 Cl1 98.2(2) . .
N1 C1 C2 121.0(11) . .
N1 C1 H1 119.5 . .
C2 C1 H1 119.5 . .
C3 C2 C1 121.6(12) . .
C3 C2 H2 119.2 . .
C1 C2 H2 119.2 . .
C2 C3 C4 118.1(11) . .
C2 C3 H3 120.9 . .
C4 C3 H3 120.9 . .
C5 C4 C3 121.7(11) . .
C5 C4 H4 119.2 . .
C3 C4 H4 119.2 . .
C4 C5 C6 125.5(10) . .
C4 C5 N1 118.5(10) . .
C6 C5 N1 116.0(9) . .
N2 C6 C7 116.2(9) . .
N2 C6 C5 114.3(8) . .
C7 C6 C5 129.4(10) . .
C8 C7 C6 122.3(10) . .
C8 C7 H7 118.8 . .
C6 C7 H7 118.8 . .
C7 C8 C9 119.0(9) . .
C7 C8 C17 122.7(9) . .
C9 C8 C17 118.0(9) . .
C10 C9 C8 118.8(10) . .
C10 C9 H9 120.6 . .
C8 C9 H9 120.6 . .
N2 C10 C9 120.6(9) . .
N2 C10 C11 111.8(8) . .
C9 C10 C11 127.4(10) . .
C12 C11 C16 122.3(9) . .
C12 C11 C10 121.6(10) . .
C16 C11 C10 116.1(9) . .
C11 C12 C13 117.5(11) . .
C11 C12 H12 121.3 . .
C13 C12 H12 121.3 . .
C14 C13 C12 121.3(12) . .
C14 C13 H13 119.3 . .
C12 C13 H13 119.3 . .
C13 C14 C15 119.7(11) . .
C13 C14 H14 120.2 . .
C15 C14 H14 120.2 . .
C16 C15 C14 119.7(11) . .
C16 C15 H15 120.2 . .
C14 C15 H15 120.2 . .
C15 C16 C11 119.3(10) . .
C15 C16 Pt1 128.9(8) . .
C11 C16 Pt1 111.8(6) . .
C22 C17 C18 117.2(8) . .
C22 C17 C8 122.7(9) . .
C18 C17 C8 120.0(8) . .
C17 C18 C19 121.9(9) . .
C17 C18 H18 119.0 . .
C19 C18 H18 119.0 . .
C20 C19 C18 120.4(10) . .
C20 C19 H19 119.8 . .
C18 C19 H19 119.8 . .
C19 C20 N3 121.4(9) . .
C19 C20 C21 119.1(9) . .
N3 C20 C21 119.5(9) . .
C20 C21 C22 119.1(8) . .
C20 C21 H21 120.5 . .
C22 C21 H21 120.5 . .
C17 C22 C21 122.1(9) . .
C17 C22 H22 119.0 . .
C21 C22 H22 119.0 . .
C28 C23 C24 117.9(11) . .
C28 C23 N3 120.3(10) . .
C24 C23 N3 121.9(10) . .
C23 C24 C25 120.5(12) . .
C23 C24 H24 119.8 . .
C25 C24 H24 119.8 . .
C24 C25 C26 119.4(13) . .
C24 C25 H25 120.3 . .
C26 C25 H25 120.3 . .
C27 C26 C25 117.6(13) . .
C27 C26 H26 121.2 . .
C25 C26 H26 121.2 . .
C26 C27 C28 123.0(13) . .
C26 C27 H27 118.5 . .
C28 C27 H27 118.5 . .
C27 C28 C23 121.6(12) . .
C27 C28 H28 119.2 . .
C23 C28 H28 119.2 . .
N3 C29 C30 112.8(9) . .
N3 C29 H29A 109.0 . .
C30 C29 H29A 109.0 . .
N3 C29 H29B 109.0 . .
C30 C29 H29B 109.0 . .
H29A C29 H29B 107.8 . .
C31 C30 C29 111.6(11) . .
C31 C30 H30A 109.3 . .
C29 C30 H30A 109.3 . .
C31 C30 H30B 109.3 . .
C29 C30 H30B 109.3 . .
H30A C30 H30B 108.0 . .
C32 C31 C30 112.8(13) . .
C32 C31 H31A 109.0 . .
C30 C31 H31A 109.0 . .
C32 C31 H31B 109.0 . .
C30 C31 H31B 109.0 . .
H31A C31 H31B 107.8 . .
C33 C32 C31 115.7(18) . .
C33 C32 H32A 108.4 . .
C31 C32 H32A 108.4 . .
C33 C32 H32B 108.4 . .
C31 C32 H32B 108.4 . .
H32A C32 H32B 107.4 . .
C34 C33 C32 112(2) . .
C34 C33 H33A 109.3 . .
C32 C33 H33A 109.3 . .
C34 C33 H33B 109.3 . .
C32 C33 H33B 109.3 . .
H33A C33 H33B 107.9 . .
C35 C34 C33 127(3) . .
C35 C34 H34A 105.7 . .
C33 C34 H34A 105.7 . .
C35 C34 H34B 105.7 . .
C33 C34 H34B 105.7 . .
H34A C34 H34B 106.1 . .
C34 C35 C36 128(3) . .
C34 C35 H35A 105.4 . .
C36 C35 H35A 105.4 . .
C34 C35 H35B 105.4 . .
C36 C35 H35B 105.4 . .
H35A C35 H35B 106.0 . .
C35 C36 H36A 109.5 . .
C35 C36 H36B 109.5 . .
H36A C36 H36B 109.5 . .
C35 C36 H36C 109.5 . .
H36A C36 H36C 109.5 . .
H36B C36 H36C 109.5 . .
C1 N1 C5 119.1(10) . .
C1 N1 Pt1 131.1(8) . .
C5 N1 Pt1 109.8(7) . .
C10 N2 C6 122.9(8) . .
C10 N2 Pt1 119.6(6) . .
C6 N2 Pt1 117.3(7) . .
C20 N3 C23 120.9(8) . .
C20 N3 C29 120.8(9) . .
C23 N3 C29 118.3(9) . .

loop_
_geom_bond_atom_site_label_1
_geom_bond_atom_site_label_2
_geom_bond_distance
_geom_bond_site_symmetry_2
Pt1 N2 1.951(7) .
Pt1 N1 2.043(10) .
Pt1 C16 2.073(10) .
Pt1 Cl1 2.305(3) .
C1 N1 1.333(13) .
C1 C2 1.408(16) .
C1 H1 0.9300 .
C2 C3 1.371(16) .
C2 H2 0.9300 .
C3 C4 1.389(16) .
C3 H3 0.9300 .
C4 C5 1.388(14) .
C4 H4 0.9300 .
C5 C6 1.434(14) .
C5 N1 1.454(12) .
C6 N2 1.362(11) .
C6 C7 1.433(13) .
C7 C8 1.334(14) .
C7 H7 0.9300 .
C8 C9 1.424(13) .
C8 C17 1.484(13) .
C9 C10 1.374(12) .
C9 H9 0.9300 .
C10 N2 1.351(12) .
C10 C11 1.492(12) .
C11 C12 1.380(14) .
C11 C16 1.385(12) .
C12 C13 1.404(14) .
C12 H12 0.9300 .
C13 C14 1.321(15) .
C13 H13 0.9300 .
C14 C15 1.458(17) .
C14 H14 0.9300 .
C15 C16 1.328(12) .
C15 H15 0.9300 .
C17 C22 1.376(12) .
C17 C18 1.397(12) .
C18 C19 1.398(13) .
C18 H18 0.9300 .
C19 C20 1.387(13) .
C19 H19 0.9300 .
C20 N3 1.399(12) .
C20 C21 1.401(13) .
C21 C22 1.428(13) .
C21 H21 0.9300 .
C22 H22 0.9300 .
C23 C28 1.377(14) .
C23 C24 1.382(15) .
C23 N3 1.430(12) .
C24 C25 1.413(16) .
C24 H24 0.9300 .
C25 C26 1.42(2) .
C25 H25 0.9300 .
C26 C27 1.342(19) .
C26 H26 0.9300 .
C27 C28 1.359(14) .
C27 H27 0.9300 .
C28 H28 0.9300 .
C29 N3 1.442(12) .
C29 C30 1.539(16) .
C29 H29A 0.9700 .
C29 H29B 0.9700 .
C30 C31 1.534(16) .
C30 H30A 0.9700 .
C30 H30B 0.9700 .
C31 C32 1.50(2) .
C31 H31A 0.9700 .
C31 H31B 0.9700 .
C32 C33 1.46(2) .
C32 H32A 0.9700 .
C32 H32B 0.9700 .
C33 C34 1.45(3) .
C33 H33A 0.9700 .
C33 H33B 0.9700 .
C34 C35 1.404(17) .
C34 H34A 0.9700 .
C34 H34B 0.9700 .
C35 C36 1.438(17) .
C35 H35A 0.9700 .
C35 H35B 0.9700 .
C36 H36A 0.9600 .
C36 H36B 0.9600 .
C36 H36C 0.9600 .

loop_
_geom_torsion_atom_site_label_1
_geom_torsion_atom_site_label_2
_geom_torsion_atom_site_label_3
_geom_torsion_atom_site_label_4
_geom_torsion
_geom_torsion_site_symmetry_1
_geom_torsion_site_symmetry_2
_geom_torsion_site_symmetry_3
_geom_torsion_site_symmetry_4
N1 C1 C2 C3 -3.4(18) . . . .
C1 C2 C3 C4 3.1(18) . . . .
C2 C3 C4 C5 -1.7(17) . . . .
C3 C4 C5 C6 178.2(10) . . . .
C3 C4 C5 N1 0.6(15) . . . .
C4 C5 C6 N2 178.1(9) . . . .
N1 C5 C6 N2 -4.2(11) . . . .
C4 C5 C6 C7 0.9(16) . . . .
N1 C5 C6 C7 178.5(9) . . . .
N2 C6 C7 C8 2.6(13) . . . .
C5 C6 C7 C8 179.8(10) . . . .
C6 C7 C8 C9 -0.4(14) . . . .
C6 C7 C8 C17 -175.4(9) . . . .
C7 C8 C9 C10 -0.5(14) . . . .
C17 C8 C9 C10 174.8(8) . . . .
C8 C9 C10 N2 -0.9(13) . . . .
C8 C9 C10 C11 -176.3(8) . . . .
N2 C10 C11 C12 -179.2(9) . . . .
C9 C10 C11 C12 -3.4(14) . . . .
N2 C10 C11 C16 2.6(11) . . . .
C9 C10 C11 C16 178.3(8) . . . .
C16 C11 C12 C13 -4.3(15) . . . .
C10 C11 C12 C13 177.5(9) . . . .
C11 C12 C13 C14 2.1(17) . . . .
C12 C13 C14 C15 1.3(18) . . . .
C13 C14 C15 C16 -2.6(16) . . . .
C14 C15 C16 C11 0.5(14) . . . .
C14 C15 C16 Pt1 -178.2(7) . . . .
C12 C11 C16 C15 3.1(13) . . . .
C10 C11 C16 C15 -178.7(8) . . . .
C12 C11 C16 Pt1 -178.0(7) . . . .
C10 C11 C16 Pt1 0.2(9) . . . .
N2 Pt1 C16 C15 176.8(9) . . . .
N1 Pt1 C16 C15 177.5(10) . . . .
Cl1 Pt1 C16 C15 -4.8(8) . . . .
N2 Pt1 C16 C11 -1.9(6) . . . .
N1 Pt1 C16 C11 -1.3(14) . . . .
Cl1 Pt1 C16 C11 176.4(5) . . . .
C7 C8 C17 C22 -147.0(10) . . . .
C9 C8 C17 C22 37.9(13) . . . .
C7 C8 C17 C18 33.4(14) . . . .
C9 C8 C17 C18 -141.7(9) . . . .
C22 C17 C18 C19 -5.9(14) . . . .
C8 C17 C18 C19 173.8(9) . . . .
C17 C18 C19 C20 5.4(15) . . . .
C18 C19 C20 N3 175.9(10) . . . .
C18 C19 C20 C21 -2.4(15) . . . .
C19 C20 C21 C22 0.4(15) . . . .
N3 C20 C21 C22 -178.0(10) . . . .
C18 C17 C22 C21 3.7(15) . . . .
C8 C17 C22 C21 -175.9(9) . . . .
C20 C21 C22 C17 -1.1(16) . . . .
C28 C23 C24 C25 2.0(17) . . . .
N3 C23 C24 C25 -179.9(11) . . . .
C23 C24 C25 C26 -0.9(19) . . . .
C24 C25 C26 C27 -1(2) . . . .
C25 C26 C27 C28 2(2) . . . .
C26 C27 C28 C23 -1(2) . . . .
C24 C23 C28 C27 -1.1(17) . . . .
N3 C23 C28 C27 -179.2(11) . . . .
N3 C29 C30 C31 -178.3(10) . . . .
C29 C30 C31 C32 -176.6(14) . . . .
C30 C31 C32 C33 67(2) . . . .
C31 C32 C33 C34 68(2) . . . .
C32 C33 C34 C35 151(3) . . . .
C33 C34 C35 C36 -177(3) . . . .
C2 C1 N1 C5 2.2(15) . . . .
C2 C1 N1 Pt1 178.6(8) . . . .
C4 C5 N1 C1 -0.9(13) . . . .
C6 C5 N1 C1 -178.7(9) . . . .
C4 C5 N1 Pt1 -178.0(7) . . . .
C6 C5 N1 Pt1 4.2(9) . . . .
N2 Pt1 N1 C1 -179.0(9) . . . .
C16 Pt1 N1 C1 -179.7(9) . . . .
Cl1 Pt1 N1 C1 2.6(9) . . . .
N2 Pt1 N1 C5 -2.3(6) . . . .
C16 Pt1 N1 C5 -3.0(14) . . . .
Cl1 Pt1 N1 C5 179.3(5) . . . .
C9 C10 N2 C6 3.4(13) . . . .
C11 C10 N2 C6 179.5(8) . . . .
C9 C10 N2 Pt1 179.5(6) . . . .
C11 C10 N2 Pt1 -4.5(10) . . . .
C7 C6 N2 C10 -4.1(12) . . . .
C5 C6 N2 C10 178.3(8) . . . .
C7 C6 N2 Pt1 179.7(6) . . . .
C5 C6 N2 Pt1 2.1(10) . . . .
N1 Pt1 N2 C10 -176.1(7) . . . .
C16 Pt1 N2 C10 3.7(6) . . . .
Cl1 Pt1 N2 C10 -49(8) . . . .
N1 Pt1 N2 C6 0.2(6) . . . .
C16 Pt1 N2 C6 180.0(7) . . . .
Cl1 Pt1 N2 C6 127(7) . . . .
C19 C20 N3 C23 4.1(15) . . . .
C21 C20 N3 C23 -177.6(10) . . . .
C19 C20 N3 C29 -177.1(10) . . . .
C21 C20 N3 C29 1.2(15) . . . .
C28 C23 N3 C20 -125.4(11) . . . .
C24 C23 N3 C20 56.5(15) . . . .
C28 C23 N3 C29 55.7(15) . . . .
C24 C23 N3 C29 -122.3(12) . . . .
C30 C29 N3 C20 -81.0(14) . . . .
C30 C29 N3 C23 97.8(12) . . . .
